data_2000127
loop_
_publ_author_name
'Vidal, L.'
'Gramlich, V.'
'Patarin, J.'
'Gabelica, Z.'

_publ_section_title
;
 Synthesis, Characterization and Structure of Mu-7, a New Layered
 Aluminophosphate with a 4 \\times   8 Network
;
_journal_issue 3
_journal_name_full 'Chemical Letters'
_journal_page_first 201
_journal_page_last 202
_journal_paper_doi 10.1246/cl.1999.201
_journal_volume 28
_journal_year 1999
_chemical_formula_sum 'C3 H18 Al3 N3 O16 P4'
_symmetry_cell_setting triclinic
_symmetry_Int_Tables_number 2
_symmetry_space_group_name_H-M 'P -1'
_cell_angle_alpha 72.40(7)
_cell_angle_beta 89.45(8)
_cell_angle_gamma 85.37(7)
_cell_formula_units_Z 2
_cell_length_a 8.368(7)
_cell_length_b 11.274(10)
_cell_length_c 11.462(12)
_cell_volume 1027.230
_diffrn_ambient_temperature ?
_exptl_crystal_description plate
_cod_database_code 2000127

loop_
_atom_site_label
_atom_site_fract_x
_atom_site_fract_y
_atom_site_fract_z
? ? ? ?
